data_7025255
loop_
_publ_author_name
'Djinovic, Vesna M.'
'Galanski, Markus'
'Arion, Vladimir B.'
'Keppler, Bernhard K.'

_publ_section_title
;
 Synthesis and structures of novel 1-methylcytosinato-bridged
 (ethylenediamine)platinum(II) and platinum(III) dinuclear complexes.
;
_journal_issue 15
_journal_name_full 'Dalton transactions (Cambridge, England : 2003)'
_journal_page_first 3633
_journal_page_last 3643
_journal_paper_doi 10.1039/b926133h
_journal_volume 39
_journal_year 2010
_chemical_formula_moiety 'C7 H15 Cl N5 O Pt, 0.5(C6 H12 O2), N O3'
_chemical_formula_sum 'C10 H21 Cl N6 O5 Pt'
_chemical_formula_weight 535.87
_chemical_name_common
;
Chlorido(ethane-1,2-diamine)(1-methylcytosine)platinum(ii)
nitrate acetone solvate
;
_chemical_name_systematic
;
Chlorido(ethane-1,2-diamine)(1-methylcytosine)platinum(II) nitrate
acetone solvate
;
_space_group_IT_number 2
_symmetry_cell_setting triclinic
_symmetry_space_group_name_Hall '-P 1'
_symmetry_space_group_name_H-M 'P -1'
_atom_sites_solution_hydrogens geom
_atom_sites_solution_primary direct
_atom_sites_solution_secondary difmap
_audit_creation_method SHELXL-97
_cell_angle_alpha 76.987(4)
_cell_angle_beta 77.081(4)
_cell_angle_gamma 86.098(4)
_cell_formula_units_Z 2
_cell_length_a 7.5962(5)
_cell_length_b 8.4624(5)
_cell_length_c 13.6279(10)
_cell_measurement_reflns_used 1797
_cell_measurement_temperature 100(2)
_cell_measurement_theta_max 29.65
_cell_measurement_theta_min 3.14
_cell_volume 831.78(10)
_computing_structure_refinement 'SHELXL-97 (Sheldrick, 1997)'
_computing_structure_solution 'SHELXS-97 (Sheldrick, 1990)'
_diffrn_ambient_temperature 100(2)
_diffrn_measured_fraction_theta_full 0.995
_diffrn_measured_fraction_theta_max 0.995
_diffrn_radiation_monochromator graphite
_diffrn_radiation_source 'fine-focus sealed tube'
_diffrn_radiation_type MoK\a
_diffrn_radiation_wavelength 0.71073
_diffrn_reflns_av_R_equivalents 0.0490
_diffrn_reflns_av_sigmaI/netI 0.0257
_diffrn_reflns_limit_h_max 10
_diffrn_reflns_limit_h_min -10
_diffrn_reflns_limit_k_max 11
_diffrn_reflns_limit_k_min -11
_diffrn_reflns_limit_l_max 19
_diffrn_reflns_limit_l_min -19
_diffrn_reflns_number 42348
_diffrn_reflns_theta_full 30.13
_diffrn_reflns_theta_max 30.13
_diffrn_reflns_theta_min 2.63
_exptl_absorpt_coefficient_mu 8.629
_exptl_absorpt_correction_T_max 0.6722
_exptl_absorpt_correction_T_min 0.3577
_exptl_absorpt_correction_type multi-scan
_exptl_absorpt_process_details SADABS
_exptl_crystal_colour colorless
_exptl_crystal_density_diffrn 2.140
_exptl_crystal_density_method 'not measured'
_exptl_crystal_description block
_exptl_crystal_F_000 516
_exptl_crystal_size_max 0.15
_exptl_crystal_size_mid 0.09
_exptl_crystal_size_min 0.05
_refine_diff_density_max 1.152
_refine_diff_density_min -0.872
_refine_diff_density_rms 0.115
_refine_ls_extinction_method none
_refine_ls_goodness_of_fit_ref 1.008
_refine_ls_hydrogen_treatment constr
_refine_ls_matrix_type full
_refine_ls_number_parameters 226
_refine_ls_number_reflns 4880
_refine_ls_number_restraints 16
_refine_ls_restrained_S_all 1.008
_refine_ls_R_factor_all 0.0211
_refine_ls_R_factor_gt 0.0174
_refine_ls_shift/su_max 0.002
_refine_ls_shift/su_mean 0.000
_refine_ls_structure_factor_coef Fsqd
_refine_ls_weighting_details 'calc w=1/[\s^2^(Fo^2^)+(0.0206P)^2^+0.3562P] where P=(Fo^2^+2Fc^2^)/3'
_refine_ls_weighting_scheme calc
_refine_ls_wR_factor_gt 0.0391
_refine_ls_wR_factor_ref 0.0403
_reflns_number_gt 4498
_reflns_number_total 4880
_reflns_threshold_expression >2sigma(I)
_cod_data_source_file b926133h.txt
_cod_data_source_block vedj021a
_cod_original_sg_symbol_H-M P-1
_cod_database_code 7025255

loop_
_symmetry_equiv_pos_as_xyz
'x, y, z'
'-x, -y, -z'

loop_
_atom_site_label
_atom_site_type_symbol
_atom_site_fract_x
_atom_site_fract_y
_atom_site_fract_z
_atom_site_U_iso_or_equiv
_atom_site_adp_type
_atom_site_occupancy
_atom_site_symmetry_multiplicity
_atom_site_calc_flag
_atom_site_refinement_flags
_atom_site_disorder_assembly
_atom_site_disorder_group
Pt1 Pt 0.965938(11) 0.210424(10) 0.076562(7) 0.01360(3) Uani 1 1 d . . .
Cl1 Cl 1.22166(8) 0.35714(7) -0.00759(5) 0.01882(11) Uani 1 1 d . . .
O8A O 1.1752(3) -0.0553(2) 0.20511(15) 0.0247(4) Uani 1 1 d . . .
N1A N 1.1731(3) 0.0429(3) 0.34721(17) 0.0232(5) Uani 1 1 d . . .
N3A N 1.0387(3) 0.1913(3) 0.21388(16) 0.0169(4) Uani 1 1 d . . .
N9A N 0.9142(3) 0.4457(3) 0.22265(17) 0.0199(4) Uani 1 1 d . . .
H9C H 0.8917 0.4552 0.1610 0.024 Uiso 1 1 calc R . .
H9D H 0.8840 0.5250 0.2556 0.024 Uiso 1 1 calc R . .
C2A C 1.1312(3) 0.0534(3) 0.2517(2) 0.0196(5) Uani 1 1 d . . .
C4A C 0.9934(3) 0.3120(3) 0.26585(19) 0.0191(5) Uani 1 1 d . . .
C5A C 1.0307(4) 0.2951(3) 0.3655(2) 0.0222(5) Uani 1 1 d . . .
H5A H 0.9943 0.3764 0.4044 0.027 Uiso 1 1 calc R . .
C6A C 1.1198(4) 0.1591(4) 0.4028(2) 0.0248(6) Uani 1 1 d . . .
H6A H 1.1458 0.1444 0.4693 0.030 Uiso 1 1 calc R . .
C7A C 1.2776(4) -0.1002(4) 0.3864(2) 0.0345(7) Uani 1 1 d . . .
H7A H 1.3042 -0.0910 0.4520 0.052 Uiso 1 1 calc R . .
H7B H 1.3910 -0.1074 0.3363 0.052 Uiso 1 1 calc R . .
H7C H 1.2075 -0.1980 0.3971 0.052 Uiso 1 1 calc R . .
N10A N 0.7319(3) 0.0898(3) 0.14555(17) 0.0190(4) Uani 1 1 d . . .
H10A H 0.7575 -0.0110 0.1825 0.023 Uiso 1 1 calc R . .
H10B H 0.6607 0.1464 0.1906 0.023 Uiso 1 1 calc R . .
N11A N 0.8667(3) 0.2388(3) -0.05324(16) 0.0177(4) Uani 1 1 d . . .
H11A H 0.8940 0.3398 -0.0946 0.021 Uiso 1 1 calc R . .
H11B H 0.9168 0.1618 -0.0899 0.021 Uiso 1 1 calc R . .
C10A C 0.6332(3) 0.0719(3) 0.0657(2) 0.0201(5) Uani 1 1 d . . .
H10L H 0.5022 0.0612 0.0960 0.024 Uiso 1 1 calc R . .
H10M H 0.6770 -0.0265 0.0391 0.024 Uiso 1 1 calc R . .
C11A C 0.6665(3) 0.2200(3) -0.0204(2) 0.0193(5) Uani 1 1 d . . .
H11L H 0.6156 0.2064 -0.0788 0.023 Uiso 1 1 calc R . .
H11M H 0.6091 0.3170 0.0037 0.023 Uiso 1 1 calc R . .
N2 N 0.1847(3) 0.2233(3) 0.65460(17) 0.0237(5) Uani 1 1 d . . .
O1 O 0.2164(3) 0.2429(2) 0.73789(16) 0.0322(5) Uani 1 1 d . . .
O2 O 0.1155(3) 0.3362(3) 0.59892(18) 0.0407(6) Uani 1 1 d . . .
O3 O 0.2246(3) 0.0905(2) 0.62866(15) 0.0282(4) Uani 1 1 d . . .
O5 O 0.5200(6) 0.2510(5) 0.3047(3) 0.0379(7) Uani 0.50 1 d PD A 1
C12 C 0.4745(5) 0.3907(8) 0.3168(4) 0.0276(9) Uani 0.50 1 d PD A 1
C13 C 0.4735(8) 0.4349(7) 0.4162(4) 0.0324(9) Uani 0.50 1 d PD A 1
H13A H 0.5299 0.3470 0.4597 0.049 Uiso 0.50 1 calc PR A 1
H13B H 0.3486 0.4523 0.4514 0.049 Uiso 0.50 1 calc PR A 1
H13C H 0.5413 0.5347 0.4033 0.049 Uiso 0.50 1 calc PR A 1
C14 C 0.4204(9) 0.5163(7) 0.2337(5) 0.0393(11) Uani 0.50 1 d PD A 1
H14A H 0.5139 0.5987 0.2069 0.059 Uiso 0.50 1 calc PR A 1
H14B H 0.3058 0.5674 0.2611 0.059 Uiso 0.50 1 calc PR A 1
H14C H 0.4057 0.4661 0.1779 0.059 Uiso 0.50 1 calc PR A 1
O5X O 0.4743(6) 0.3191(5) 0.2251(3) 0.0379(7) Uani 0.50 1 d PD B 2
C12X C 0.4674(5) 0.3834(7) 0.2997(5) 0.0276(9) Uani 0.50 1 d PD B 2
C13X C 0.5408(8) 0.2961(7) 0.3896(4) 0.0324(9) Uani 0.50 1 d PD B 2
H13D H 0.4414 0.2668 0.4498 0.049 Uiso 0.50 1 calc PR B 2
H13E H 0.6243 0.3662 0.4046 0.049 Uiso 0.50 1 calc PR B 2
H13F H 0.6052 0.1974 0.3739 0.049 Uiso 0.50 1 calc PR B 2
C14X C 0.3873(8) 0.5471(7) 0.3032(5) 0.0393(11) Uani 0.50 1 d PD B 2
H14D H 0.4822 0.6281 0.2759 0.059 Uiso 0.50 1 calc PR B 2
H14E H 0.3313 0.5517 0.3747 0.059 Uiso 0.50 1 calc PR B 2
H14F H 0.2955 0.5698 0.2613 0.059 Uiso 0.50 1 calc PR B 2

loop_
_atom_site_aniso_label
_atom_site_aniso_U_11
_atom_site_aniso_U_22
_atom_site_aniso_U_33
_atom_site_aniso_U_23
_atom_site_aniso_U_13
_atom_site_aniso_U_12
Pt1 0.01081(4) 0.01567(5) 0.01438(5) -0.00230(3) -0.00321(3) -0.00216(3)
Cl1 0.0123(3) 0.0233(3) 0.0193(3) -0.0004(2) -0.0035(2) -0.0037(2)
O8A 0.0220(9) 0.0251(9) 0.0246(10) -0.0013(8) -0.0050(8) 0.0030(7)
N1A 0.0178(11) 0.0296(12) 0.0197(11) 0.0037(9) -0.0072(9) -0.0040(9)
N3A 0.0139(9) 0.0205(10) 0.0159(10) -0.0012(8) -0.0043(8) -0.0032(8)
N9A 0.0217(11) 0.0194(10) 0.0212(11) -0.0077(8) -0.0063(9) -0.0020(8)
C2A 0.0133(11) 0.0216(12) 0.0205(12) 0.0033(10) -0.0038(9) -0.0026(9)
C4A 0.0144(11) 0.0245(12) 0.0180(12) -0.0024(10) -0.0030(9) -0.0065(9)
C5A 0.0209(13) 0.0308(14) 0.0153(12) -0.0034(10) -0.0039(10) -0.0082(10)
C6A 0.0198(13) 0.0385(15) 0.0147(12) 0.0001(11) -0.0038(10) -0.0108(11)
C7A 0.0269(15) 0.0395(17) 0.0305(16) 0.0079(13) -0.0099(13) 0.0045(13)
N10A 0.0152(10) 0.0206(10) 0.0206(11) -0.0025(8) -0.0027(8) -0.0062(8)
N11A 0.0144(10) 0.0203(10) 0.0195(10) -0.0038(8) -0.0054(8) -0.0026(8)
C10A 0.0137(11) 0.0217(12) 0.0268(14) -0.0078(10) -0.0045(10) -0.0047(9)
C11A 0.0130(11) 0.0219(12) 0.0250(13) -0.0063(10) -0.0061(10) -0.0019(9)
N2 0.0288(12) 0.0212(11) 0.0211(11) 0.0021(9) -0.0095(9) -0.0091(9)
O1 0.0504(14) 0.0243(10) 0.0284(11) -0.0069(8) -0.0191(10) -0.0069(9)
O2 0.0550(15) 0.0304(11) 0.0364(13) 0.0064(10) -0.0221(12) -0.0039(10)
O3 0.0381(12) 0.0262(10) 0.0226(10) -0.0070(8) -0.0089(9) -0.0037(8)
O5 0.0270(16) 0.046(2) 0.0374(18) -0.0135(15) 0.0062(14) -0.0050(14)
C12 0.0156(13) 0.0283(15) 0.034(2) -0.0042(15) 0.0033(13) -0.0073(11)
C13 0.030(2) 0.039(2) 0.028(2) -0.0032(18) -0.0083(18) -0.0036(18)
C14 0.033(2) 0.039(2) 0.039(3) 0.000(2) -0.001(2) -0.0078(19)
O5X 0.0270(16) 0.046(2) 0.0374(18) -0.0135(15) 0.0062(14) -0.0050(14)
C12X 0.0156(13) 0.0283(15) 0.034(2) -0.0042(15) 0.0033(13) -0.0073(11)
C13X 0.030(2) 0.039(2) 0.028(2) -0.0032(18) -0.0083(18) -0.0036(18)
C14X 0.033(2) 0.039(2) 0.039(3) 0.000(2) -0.001(2) -0.0078(19)

loop_
_atom_type_symbol
_atom_type_description
_atom_type_scat_dispersion_real
_atom_type_scat_dispersion_imag
_atom_type_scat_source
C C 0.0033 0.0016 'International Tables Vol C Tables 4.2.6.8 and 6.1.1.4'
H H 0.0000 0.0000 'International Tables Vol C Tables 4.2.6.8 and 6.1.1.4'
N N 0.0061 0.0033 'International Tables Vol C Tables 4.2.6.8 and 6.1.1.4'
O O 0.0106 0.0060 'International Tables Vol C Tables 4.2.6.8 and 6.1.1.4'
Cl Cl 0.1484 0.1585 'International Tables Vol C Tables 4.2.6.8 and 6.1.1.4'
Pt Pt -1.7033 8.3905 'International Tables Vol C Tables 4.2.6.8 and 6.1.1.4'

loop_
_geom_angle_atom_site_label_1
_geom_angle_atom_site_label_2
_geom_angle_atom_site_label_3
_geom_angle
N11A Pt1 N3A 173.74(8)
N11A Pt1 N10A 83.66(8)
N3A Pt1 N10A 92.33(8)
N11A Pt1 Cl1 93.68(6)
N3A Pt1 Cl1 90.15(6)
N10A Pt1 Cl1 176.69(6)
C6A N1A C2A 122.0(2)
C6A N1A C7A 120.9(2)
C2A N1A C7A 117.1(2)
C4A N3A C2A 122.0(2)
C4A N3A Pt1 119.58(16)
C2A N3A Pt1 118.46(17)
C4A N9A H9C 120.0
C4A N9A H9D 120.0
H9C N9A H9D 120.0
O8A C2A N3A 122.7(2)
O8A C2A N1A 120.7(2)
N3A C2A N1A 116.6(2)
N9A C4A N3A 119.1(2)
N9A C4A C5A 120.6(2)
N3A C4A C5A 120.3(2)
C6A C5A C4A 117.5(3)
C6A C5A H5A 121.3
C4A C5A H5A 121.3
C5A C6A N1A 121.5(2)
C5A C6A H6A 119.3
N1A C6A H6A 119.3
N1A C7A H7A 109.5
N1A C7A H7B 109.5
H7A C7A H7B 109.5
N1A C7A H7C 109.5
H7A C7A H7C 109.5
H7B C7A H7C 109.5
C10A N10A Pt1 109.76(15)
C10A N10A H10A 109.7
Pt1 N10A H10A 109.7
C10A N10A H10B 109.7
Pt1 N10A H10B 109.7
H10A N10A H10B 108.2
C11A N11A Pt1 107.49(15)
C11A N11A H11A 110.2
Pt1 N11A H11A 110.2
C11A N11A H11B 110.2
Pt1 N11A H11B 110.2
H11A N11A H11B 108.5
N10A C10A C11A 108.17(19)
N10A C10A H10L 110.1
C11A C10A H10L 110.1
N10A C10A H10M 110.1
C11A C10A H10M 110.1
H10L C10A H10M 108.4
N11A C11A C10A 106.8(2)
N11A C11A H11L 110.4
C10A C11A H11L 110.4
N11A C11A H11M 110.4
C10A C11A H11M 110.4
H11L C11A H11M 108.6
O2 N2 O3 120.9(2)
O2 N2 O1 119.7(2)
O3 N2 O1 119.4(2)
O5 C12 C14 121.5(5)
O5 C12 C13 120.2(5)
C14 C12 C13 118.3(5)
O5X C12X C14X 122.4(6)
O5X C12X C13X 120.2(5)
C14X C12X C13X 117.3(5)
C12X C13X H13D 109.5
C12X C13X H13E 109.5
H13D C13X H13E 109.5
C12X C13X H13F 109.5
H13D C13X H13F 109.5
H13E C13X H13F 109.5
C12X C14X H14D 109.5
C12X C14X H14E 109.5
H14D C14X H14E 109.5
C12X C14X H14F 109.5
H14D C14X H14F 109.5
H14E C14X H14F 109.5

loop_
_geom_bond_atom_site_label_1
_geom_bond_atom_site_label_2
_geom_bond_distance
Pt1 N11A 2.033(2)
Pt1 N3A 2.036(2)
Pt1 N10A 2.038(2)
Pt1 Cl1 2.3067(6)
O8A C2A 1.220(3)
N1A C6A 1.360(4)
N1A C2A 1.389(3)
N1A C7A 1.467(4)
N3A C4A 1.353(3)
N3A C2A 1.379(3)
N9A C4A 1.325(3)
N9A H9C 0.8800
N9A H9D 0.8800
C4A C5A 1.423(3)
C5A C6A 1.351(4)
C5A H5A 0.9500
C6A H6A 0.9500
C7A H7A 0.9800
C7A H7B 0.9800
C7A H7C 0.9800
N10A C10A 1.491(3)
N10A H10A 0.9200
N10A H10B 0.9200
N11A C11A 1.495(3)
N11A H11A 0.9200
N11A H11B 0.9200
C10A C11A 1.503(4)
C10A H10L 0.9900
C10A H10M 0.9900
C11A H11L 0.9900
C11A H11M 0.9900
N2 O2 1.244(3)
N2 O3 1.250(3)
N2 O1 1.260(3)
O5 C12 1.246(7)
C12 C14 1.479(7)
C12 C13 1.483(6)
C13 H13A 0.9800
C13 H13B 0.9800
C13 H13C 0.9800
C14 H14A 0.9800
C14 H14B 0.9800
C14 H14C 0.9800
O5X C12X 1.246(7)
C12X C14X 1.481(6)
C12X C13X 1.483(7)
C13X H13D 0.9800
C13X H13E 0.9800
C13X H13F 0.9800
C14X H14D 0.9800
C14X H14E 0.9800
C14X H14F 0.9800

loop_
_geom_torsion_atom_site_label_1
_geom_torsion_atom_site_label_2
_geom_torsion_atom_site_label_3
_geom_torsion_atom_site_label_4
_geom_torsion
N10A Pt1 N3A C4A -92.61(18)
Cl1 Pt1 N3A C4A 85.20(18)
N10A Pt1 N3A C2A 86.52(18)
Cl1 Pt1 N3A C2A -95.67(17)
C4A N3A C2A O8A -179.0(2)
Pt1 N3A C2A O8A 1.9(3)
C4A N3A C2A N1A 1.1(3)
Pt1 N3A C2A N1A -177.97(16)
C6A N1A C2A O8A -177.4(2)
C7A N1A C2A O8A 2.4(4)
C6A N1A C2A N3A 2.5(3)
C7A N1A C2A N3A -177.7(2)
C2A N3A C4A N9A 175.9(2)
Pt1 N3A C4A N9A -5.0(3)
C2A N3A C4A C5A -4.0(4)
Pt1 N3A C4A C5A 175.12(18)
N9A C4A C5A C6A -176.8(2)
N3A C4A C5A C6A 3.2(4)
C4A C5A C6A N1A 0.4(4)
C2A N1A C6A C5A -3.3(4)
C7A N1A C6A C5A 176.9(3)
N11A Pt1 N10A C10A 6.62(16)
N3A Pt1 N10A C10A -178.21(16)
N10A Pt1 N11A C11A 22.09(15)
Cl1 Pt1 N11A C11A -155.94(14)
Pt1 N10A C10A C11A -34.1(2)
Pt1 N11A C11A C10A -46.4(2)
N10A C10A C11A N11A 53.0(3)
